data_7060417
loop_
_publ_author_name
'Jiang, Qin'
'Yang, Xinda'
'Xiang, Pan'
'Dudek, Marta'
'Matczyszyn, Katarzyna'
'Samoc, Marek'
'Tian, Xiaohe'
'Zhang, Qiong'
'Luo, Yuhui'
'Wang, Daqi'
'Shi, Pengfei'

_publ_section_title
;
 Self-assembled heterometallic complexes showing enhanced two-photon
 absorption and their distribution in living cells
;
_journal_issue 11
_journal_name_full 'New Journal of Chemistry'
_journal_page_first 4994
_journal_page_last 5001
_journal_paper_doi 10.1039/D0NJ05219A
_journal_volume 45
_journal_year 2021
_chemical_formula_moiety 'C40 H32 N10 O8 Zn'
_chemical_formula_sum 'C40 H32 N10 O8 Zn'
_chemical_formula_weight 846.12
_chemical_name_common tpyZn
_space_group_crystal_system tetragonal
_space_group_IT_number 78
_space_group_name_Hall 'P 4cw'
_space_group_name_H-M_alt 'P 43'
_atom_sites_solution_hydrogens mixed
_atom_sites_solution_primary direct
_atom_sites_solution_secondary difmap
_audit_creation_method SHELXL-2014/7
_audit_update_record
;
2021-01-22 deposited with the CCDC.	2021-01-27 downloaded from the CCDC.
;
_cell_angle_alpha 90
_cell_angle_beta 90
_cell_angle_gamma 90
_cell_formula_units_Z 4
_cell_length_a 9.125(2)
_cell_length_b 9.125(2)
_cell_length_c 44.906(12)
_cell_measurement_reflns_used 8346
_cell_measurement_temperature 296(2)
_cell_measurement_theta_max 24.678
_cell_measurement_theta_min 2.272
_cell_volume 3739.1(15)
_computing_cell_refinement 'SMART(Bruker, 2000)'
_computing_data_collection 'SMART(Bruker, 2000)'
_computing_data_reduction 'SMART(Bruker, 2000)'
_computing_molecular_graphics 'SHELXTL, DIAMOND 3.0'
_computing_publication_material SHELXTL
_computing_structure_refinement 'SHELXL-2014/7 (Sheldrick, 2014)'
_computing_structure_solution 'SHELXL-2014/7 (Sheldrick, 2014)'
_diffrn_ambient_temperature 296(2)
_diffrn_measured_fraction_theta_full 1.000
_diffrn_measured_fraction_theta_max 0.995
_diffrn_measurement_device_type 'CCD area detector'
_diffrn_measurement_method 'phi and omega scans'
_diffrn_radiation_type MoK\a
_diffrn_radiation_wavelength 0.71073
_diffrn_reflns_av_R_equivalents 0.0307
_diffrn_reflns_av_unetI/netI 0.0481
_diffrn_reflns_Laue_measured_fraction_full 1.000
_diffrn_reflns_Laue_measured_fraction_max 0.995
_diffrn_reflns_limit_h_max 11
_diffrn_reflns_limit_h_min -9
_diffrn_reflns_limit_k_max 11
_diffrn_reflns_limit_k_min -11
_diffrn_reflns_limit_l_max 58
_diffrn_reflns_limit_l_min -58
_diffrn_reflns_number 22742
_diffrn_reflns_point_group_measured_fraction_full 1.000
_diffrn_reflns_point_group_measured_fraction_max 0.990
_diffrn_reflns_theta_full 25.242
_diffrn_reflns_theta_max 27.705
_diffrn_reflns_theta_min 1.814
_diffrn_source 'fine-focus sealed tube'
_exptl_absorpt_coefficient_mu 0.727
_exptl_absorpt_correction_T_max 1
_exptl_absorpt_correction_T_min 0.755
_exptl_absorpt_correction_type multi-scan
_exptl_crystal_colour yellow
_exptl_crystal_density_diffrn 1.503
_exptl_crystal_density_method 'not measured'
_exptl_crystal_description block
_exptl_crystal_F_000 1744
_exptl_crystal_size_max 0.280
_exptl_crystal_size_mid 0.130
_exptl_crystal_size_min 0.110
_refine_diff_density_max 0.314
_refine_diff_density_min -0.338
_refine_diff_density_rms 0.043
_refine_ls_abs_structure_details
;
 Flack x determined using 3214 quotients [(I+)-(I-)]/[(I+)+(I-)]
 (Parsons, Flack and Wagner, Acta Cryst. B69 (2013) 249-259).
;
_refine_ls_abs_structure_Flack 0.010(5)
_refine_ls_extinction_method none
_refine_ls_goodness_of_fit_ref 1.018
_refine_ls_hydrogen_treatment constr
_refine_ls_matrix_type full
_refine_ls_number_parameters 533
_refine_ls_number_reflns 8559
_refine_ls_number_restraints 7
_refine_ls_restrained_S_all 1.022
_refine_ls_R_factor_all 0.0458
_refine_ls_R_factor_gt 0.0388
_refine_ls_shift/su_max 0.001
_refine_ls_shift/su_mean 0.000
_refine_ls_structure_factor_coef Fsqd
_refine_ls_weighting_details 'w=1/[\s^2^(Fo^2^)+(0.0510P)^2^] where P=(Fo^2^+2Fc^2^)/3'
_refine_ls_weighting_scheme calc
_refine_ls_wR_factor_gt 0.0875
_refine_ls_wR_factor_ref 0.0906
_reflns_Friedel_coverage 0.965
_reflns_Friedel_fraction_full 1.000
_reflns_Friedel_fraction_max 0.985
_reflns_number_gt 7635
_reflns_number_total 8559
_reflns_threshold_expression 'I > 2\s(I)'
_cod_data_source_file d0nj05219a2.cif
_cod_data_source_block spf_6_0m
_cod_depositor_comments 'Adding full bibliography for 7060417--7060420.cif.'
_cod_original_cell_volume 3739(2)
_cod_database_code 7060417
_shelx_shelxl_version_number 2014/7
_shelx_space_group_comment
;
The symmetry employed for this shelxl refinement is uniquely defined
by the following loop, which should always be used as a source of
symmetry information in preference to the above space-group names.
They are only intended as comments.
;

loop_
_space_group_symop_operation_xyz
'x, y, z'
'-x, -y, z+1/2'
'-y, x, z+3/4'
'y, -x, z+1/4'

loop_
_atom_site_label
_atom_site_type_symbol
_atom_site_fract_x
_atom_site_fract_y
_atom_site_fract_z
_atom_site_U_iso_or_equiv
_atom_site_adp_type
_atom_site_occupancy
_atom_site_site_symmetry_order
_atom_site_calc_flag
_atom_site_refinement_flags_posn
_atom_site_refinement_flags_adp
_atom_site_refinement_flags_occupancy
_atom_site_disorder_assembly
_atom_site_disorder_group
Zn1 Zn 0.42331(6) 0.72390(7) 0.11297(2) 0.03516(13) Uani 1 1 d . . . . .
C1 C 0.7392(6) 0.5751(6) 0.11412(13) 0.0442(13) Uani 1 1 d . . . . .
H1 H 0.7202 0.5530 0.0943 0.053 Uiso 1 1 calc R U . . .
C2 C 0.8721(7) 0.5378(7) 0.12582(13) 0.0515(15) Uani 1 1 d . . . . .
H2 H 0.9426 0.4916 0.1142 0.062 Uiso 1 1 calc R U . . .
C3 C 0.8995(7) 0.5707(9) 0.15550(13) 0.0603(17) Uani 1 1 d . . . . .
H3 H 0.9887 0.5458 0.1641 0.072 Uiso 1 1 calc R U . . .
C4 C 0.7928(7) 0.6407(7) 0.17201(12) 0.0513(14) Uani 1 1 d . . . . .
H4 H 0.8099 0.6665 0.1917 0.062 Uiso 1 1 calc R U . . .
C5 C 0.6600(6) 0.6717(6) 0.15865(11) 0.0378(12) Uani 1 1 d . . . . .
C6 C 0.5378(6) 0.7484(6) 0.17451(11) 0.0360(11) Uani 1 1 d . . . . .
C7 C 0.5454(6) 0.7992(7) 0.20384(11) 0.0423(13) Uani 1 1 d . . . . .
H7 H 0.6288 0.7828 0.2153 0.051 Uiso 1 1 calc R U . . .
C8 C 0.4269(6) 0.8744(6) 0.21570(10) 0.0396(11) Uani 1 1 d . . . . .
C9 C 0.3042(6) 0.8946(6) 0.19792(10) 0.0398(12) Uani 1 1 d . . . . .
H9 H 0.2234 0.9445 0.2054 0.048 Uiso 1 1 calc R U . . .
C10 C 0.3015(6) 0.8410(6) 0.16918(11) 0.0351(11) Uani 1 1 d . . . . .
C11 C 0.1799(6) 0.8642(6) 0.14763(11) 0.0373(11) Uani 1 1 d . . . . .
C12 C 0.0474(6) 0.9250(7) 0.15520(12) 0.0467(13) Uani 1 1 d . . . . .
H12 H 0.0280 0.9501 0.1749 0.056 Uiso 1 1 calc R U . . .
C13 C -0.0568(7) 0.9487(8) 0.13346(16) 0.0592(17) Uani 1 1 d . . . . .
H13 H -0.1459 0.9926 0.1381 0.071 Uiso 1 1 calc R U . . .
C14 C -0.0260(7) 0.9061(7) 0.10472(13) 0.0540(17) Uani 1 1 d . . . . .
H14 H -0.0947 0.9193 0.0897 0.065 Uiso 1 1 calc R U . . .
C15 C 0.1076(7) 0.8439(7) 0.09865(12) 0.0481(14) Uani 1 1 d . . . . .
H15 H 0.1285 0.8171 0.0791 0.058 Uiso 1 1 calc R U . . .
C16 C 0.5591(9) 1.0548(8) 0.28642(13) 0.0628(18) Uani 1 1 d . . . . .
H16 H 0.6475 1.0850 0.2947 0.075 Uiso 1 1 calc R U . . .
C17 C 0.5652(8) 0.9859(8) 0.25857(13) 0.0558(15) Uani 1 1 d . . . . .
H17 H 0.6538 0.9720 0.2487 0.067 Uiso 1 1 calc R U . . .
C18 C 0.4337(6) 0.9388(6) 0.24617(11) 0.0429(12) Uani 1 1 d . . . . .
C19 C 0.3063(7) 0.9618(7) 0.26241(12) 0.0520(15) Uani 1 1 d . . . . .
H19 H 0.2164 0.9296 0.2552 0.062 Uiso 1 1 calc R U . . .
C20 C 0.3149(8) 1.0328(7) 0.28925(13) 0.0618(18) Uani 1 1 d . . . . .
H20 H 0.2282 1.0494 0.2996 0.074 Uiso 1 1 calc R U . . .
C21 C 0.5461(6) 1.0515(6) 0.11563(13) 0.0447(13) Uani 1 1 d . . . . .
H21 H 0.5166 1.0488 0.1354 0.054 Uiso 1 1 calc R U . . .
C22 C 0.6090(7) 1.1780(6) 0.10509(13) 0.0475(14) Uani 1 1 d . . . . .
H22 H 0.6244 1.2579 0.1176 0.057 Uiso 1 1 calc R U . . .
C23 C 0.6488(7) 1.1833(6) 0.07560(14) 0.0492(13) Uani 1 1 d . . . . .
H23 H 0.6900 1.2680 0.0677 0.059 Uiso 1 1 calc R U . . .
C24 C 0.6266(6) 1.0609(6) 0.05777(11) 0.0452(13) Uani 1 1 d . . . . .
H24 H 0.6531 1.0623 0.0378 0.054 Uiso 1 1 calc R U . . .
C25 C 0.5642(5) 0.9358(6) 0.07030(9) 0.0335(10) Uani 1 1 d . . . . .
C26 C 0.5398(6) 0.8003(6) 0.05357(10) 0.0346(11) Uani 1 1 d . . . . .
C27 C 0.5935(6) 0.7746(6) 0.02508(11) 0.0408(12) Uani 1 1 d . . . . .
H27 H 0.6463 0.8467 0.0151 0.049 Uiso 1 1 calc R U . . .
C28 C 0.5674(6) 0.6396(6) 0.01166(11) 0.0415(12) Uani 1 1 d . . . . .
C29 C 0.4857(6) 0.5351(6) 0.02690(10) 0.0395(12) Uani 1 1 d . . . . .
H29 H 0.4640 0.4455 0.0181 0.047 Uiso 1 1 calc R U . . .
C30 C 0.4368(5) 0.5663(6) 0.05551(10) 0.0359(10) Uani 1 1 d . . . . .
C31 C 0.7340(11) 0.6840(9) -0.06421(15) 0.081(2) Uani 1 1 d . . . . .
H31 H 0.7564 0.7601 -0.0772 0.097 Uiso 1 1 calc R U . . .
C32 C 0.6670(8) 0.7196(9) -0.03766(14) 0.0647(18) Uani 1 1 d . . . . .
H32 H 0.6457 0.8166 -0.0331 0.078 Uiso 1 1 calc R U . . .
C33 C 0.6321(6) 0.6086(7) -0.01801(10) 0.0438(13) Uani 1 1 d . . . . .
C34 C 0.6652(8) 0.4658(7) -0.02668(14) 0.0596(17) Uani 1 1 d . . . . .
H34 H 0.6424 0.3866 -0.0145 0.072 Uiso 1 1 calc R U . . .
C35 C 0.7334(9) 0.4450(8) -0.05408(16) 0.072(2) Uani 1 1 d . . . . .
H35 H 0.7553 0.3492 -0.0596 0.086 Uiso 1 1 calc R U . . .
C36 C 0.3587(6) 0.4609(6) 0.07498(10) 0.0363(11) Uani 1 1 d . . . . .
C37 C 0.3109(7) 0.3250(6) 0.06566(12) 0.0456(13) Uani 1 1 d . . . . .
H37 H 0.3246 0.2951 0.0461 0.055 Uiso 1 1 calc R U . . .
C38 C 0.2419(7) 0.2339(7) 0.08599(13) 0.0532(15) Uani 1 1 d . . . . .
H38 H 0.2101 0.1413 0.0802 0.064 Uiso 1 1 calc R U . . .
C39 C 0.2212(7) 0.2801(7) 0.11428(17) 0.0559(14) Uani 1 1 d . . . . .
H39 H 0.1728 0.2207 0.1279 0.067 Uiso 1 1 calc R U . . .
C40 C 0.2724(7) 0.4162(7) 0.12270(12) 0.0482(15) Uani 1 1 d . . . . .
H40 H 0.2605 0.4461 0.1423 0.058 Uiso 1 1 calc R U . . .
N1 N 0.9654(8) 0.0765(9) 0.24772(18) 0.084(2) Uani 1 1 d . . . . .
N2 N 0.1425(7) 0.5738(7) 0.22475(12) 0.0611(13) Uani 1 1 d . . . . .
N3 N 0.6351(5) 0.6421(5) 0.13007(9) 0.0356(9) Uani 1 1 d . . . . .
N4 N 0.4181(4) 0.7694(5) 0.15816(9) 0.0358(9) Uani 1 1 d . . . . .
N5 N 0.2090(5) 0.8200(5) 0.11959(8) 0.0367(10) Uani 1 1 d . . . . .
N6 N 0.4412(7) 1.0801(7) 0.30164(10) 0.0640(15) Uani 1 1 d . . . . .
N7 N 0.5250(5) 0.9333(5) 0.09914(9) 0.0363(10) Uani 1 1 d . . . . .
N8 N 0.4658(5) 0.6967(5) 0.06793(8) 0.0341(9) Uani 1 1 d . . . . .
N9 N 0.3384(5) 0.5061(5) 0.10356(9) 0.0392(10) Uani 1 1 d . . . . .
N10 N 0.7687(8) 0.5488(8) -0.07250(13) 0.084(2) Uani 1 1 d . . . . .
O1 O 0.0109(8) 0.5697(11) 0.22885(15) 0.124(3) Uani 1 1 d . . . . .
O2 O 0.2192(7) 0.6060(9) 0.24553(14) 0.110(2) Uani 1 1 d . . . . .
O3 O 0.1938(7) 0.5402(7) 0.19976(13) 0.0898(17) Uani 1 1 d . . . . .
O4 O 0.9406(9) -0.0150(8) 0.22797(14) 0.115(3) Uani 1 1 d . . . . .
O5 O 1.0367(8) 0.1871(8) 0.24179(15) 0.103(2) Uani 1 1 d . . . . .
O6 O 0.9256(7) 0.0582(7) 0.27385(13) 0.0934(17) Uani 1 1 d . . . . .
O1W O 0.0694(7) 0.2573(7) 0.18096(13) 0.0912(18) Uani 1 1 d . . . . .
H1WA H 0.1068 0.3420 0.1832 0.109 Uiso 1 1 d R U . . .
H1WB H 0.0529 0.2220 0.1981 0.109 Uiso 1 1 d R U . . .
O2W O 0.9444(11) 0.7475(9) 0.28343(19) 0.140(3) Uani 1 1 d . U . . .
H2WA H 0.9628 0.7015 0.2674 0.168 Uiso 1 1 d R U . . .
H2WB H 0.9389 0.8385 0.2795 0.168 Uiso 1 1 d R U . . .

loop_
_atom_site_aniso_label
_atom_site_aniso_U_11
_atom_site_aniso_U_22
_atom_site_aniso_U_33
_atom_site_aniso_U_23
_atom_site_aniso_U_13
_atom_site_aniso_U_12
Zn1 0.0380(3) 0.0457(3) 0.02172(18) -0.0037(2) 0.0017(2) -0.0006(3)
C1 0.044(3) 0.050(3) 0.038(3) -0.007(3) 0.001(3) 0.003(2)
C2 0.045(3) 0.065(4) 0.045(3) -0.005(3) 0.008(3) 0.016(3)
C3 0.044(3) 0.089(5) 0.048(3) -0.001(3) -0.010(3) 0.025(3)
C4 0.057(4) 0.063(4) 0.034(3) 0.000(3) -0.012(3) 0.014(3)
C5 0.036(3) 0.041(3) 0.036(3) 0.001(2) -0.004(2) 0.003(2)
C6 0.037(3) 0.042(3) 0.030(2) 0.001(2) -0.0030(19) 0.001(2)
C7 0.039(3) 0.056(3) 0.032(2) -0.007(2) -0.003(2) 0.008(3)
C8 0.049(3) 0.043(3) 0.027(2) -0.0052(19) -0.001(2) 0.000(2)
C9 0.044(3) 0.045(3) 0.030(2) -0.007(2) 0.005(2) 0.006(2)
C10 0.034(3) 0.041(3) 0.031(2) -0.003(2) -0.003(2) 0.001(2)
C11 0.038(3) 0.041(3) 0.033(2) 0.001(2) -0.002(2) -0.002(2)
C12 0.040(3) 0.059(3) 0.041(3) -0.012(3) -0.003(2) 0.008(3)
C13 0.040(3) 0.064(4) 0.074(4) -0.010(3) -0.012(3) 0.007(3)
C14 0.044(3) 0.057(4) 0.061(4) 0.000(3) -0.021(3) -0.002(3)
C15 0.050(4) 0.058(4) 0.036(3) 0.002(2) -0.008(2) -0.006(3)
C16 0.072(4) 0.069(4) 0.048(3) -0.023(3) -0.017(3) 0.001(3)
C17 0.060(4) 0.071(4) 0.037(3) -0.013(3) -0.006(3) 0.004(3)
C18 0.055(3) 0.044(3) 0.029(2) -0.005(2) -0.003(2) 0.008(3)
C19 0.063(4) 0.054(4) 0.039(3) -0.009(2) 0.002(3) 0.004(3)
C20 0.089(5) 0.059(4) 0.037(3) -0.011(3) 0.013(3) 0.006(3)
C21 0.047(3) 0.055(3) 0.032(2) -0.010(3) 0.003(2) -0.004(2)
C22 0.047(3) 0.040(3) 0.055(4) -0.012(2) 0.001(2) -0.006(2)
C23 0.052(3) 0.035(3) 0.060(3) -0.005(3) 0.006(3) -0.008(2)
C24 0.055(3) 0.047(3) 0.034(2) 0.000(2) 0.014(2) -0.005(3)
C25 0.035(3) 0.041(3) 0.025(2) -0.0015(19) -0.0032(19) 0.000(2)
C26 0.034(3) 0.042(3) 0.028(2) -0.002(2) -0.0024(19) -0.004(2)
C27 0.044(3) 0.049(3) 0.029(2) -0.001(2) 0.003(2) -0.004(2)
C28 0.041(3) 0.056(3) 0.028(2) -0.006(2) 0.001(2) -0.006(2)
C29 0.050(3) 0.043(3) 0.025(2) -0.007(2) 0.000(2) -0.009(2)
C30 0.038(3) 0.042(3) 0.028(2) -0.004(2) 0.001(2) -0.005(2)
C31 0.115(7) 0.087(6) 0.042(3) -0.002(3) 0.028(4) 0.001(5)
C32 0.073(4) 0.076(5) 0.044(3) -0.005(3) 0.020(3) -0.003(4)
C33 0.048(3) 0.057(4) 0.027(2) -0.008(2) 0.004(2) -0.001(2)
C34 0.072(4) 0.058(4) 0.049(3) -0.015(3) 0.020(3) -0.010(3)
C35 0.092(6) 0.067(4) 0.056(4) -0.014(3) 0.028(4) 0.000(4)
C36 0.034(3) 0.046(3) 0.029(2) -0.0026(19) 0.0005(18) -0.001(2)
C37 0.055(4) 0.048(3) 0.034(3) -0.008(2) 0.001(2) -0.005(3)
C38 0.057(4) 0.047(3) 0.056(3) -0.001(3) -0.003(3) -0.011(3)
C39 0.055(3) 0.051(3) 0.062(3) 0.016(3) 0.014(3) -0.010(3)
C40 0.051(3) 0.054(4) 0.039(3) 0.003(2) 0.010(2) -0.003(3)
N1 0.081(5) 0.075(5) 0.095(5) 0.008(4) 0.015(4) 0.026(4)
N2 0.064(4) 0.061(3) 0.058(3) -0.002(3) -0.021(3) -0.006(3)
N3 0.036(2) 0.041(2) 0.030(2) -0.0029(18) -0.0015(17) 0.0058(18)
N4 0.034(2) 0.046(3) 0.0270(19) 0.0010(18) 0.0034(16) 0.006(2)
N5 0.039(2) 0.043(3) 0.028(2) -0.0028(16) -0.0006(17) -0.0003(18)
N6 0.084(4) 0.071(4) 0.038(2) -0.020(3) -0.008(3) 0.014(3)
N7 0.041(2) 0.045(3) 0.0227(18) -0.0054(18) 0.0014(17) 0.0004(19)
N8 0.037(2) 0.045(3) 0.0210(17) -0.0036(17) 0.0008(17) -0.0020(18)
N9 0.042(3) 0.045(3) 0.031(2) 0.0001(18) 0.0022(17) -0.004(2)
N10 0.100(5) 0.101(5) 0.050(3) -0.020(3) 0.032(3) -0.004(4)
O1 0.086(5) 0.193(9) 0.092(5) -0.017(5) -0.020(4) -0.029(5)
O2 0.105(5) 0.147(6) 0.080(3) -0.041(4) -0.048(4) 0.028(4)
O3 0.111(5) 0.090(4) 0.069(3) -0.012(3) -0.008(3) 0.002(3)
O4 0.151(7) 0.117(5) 0.078(4) -0.032(4) 0.010(4) 0.015(5)
O5 0.114(6) 0.106(5) 0.088(4) 0.016(4) 0.016(4) 0.013(4)
O6 0.113(5) 0.094(4) 0.073(3) 0.000(3) 0.027(3) 0.017(4)
O1W 0.112(5) 0.084(4) 0.077(4) -0.010(3) 0.026(3) -0.006(3)
O2W 0.192(8) 0.105(6) 0.122(5) 0.003(4) 0.062(5) -0.011(5)

loop_
_atom_type_symbol
_atom_type_description
_atom_type_scat_dispersion_real
_atom_type_scat_dispersion_imag
_atom_type_scat_source
C C 0.0033 0.0016 'International Tables Vol C Tables 4.2.6.8 and 6.1.1.4'
H H 0.0000 0.0000 'International Tables Vol C Tables 4.2.6.8 and 6.1.1.4'
N N 0.0061 0.0033 'International Tables Vol C Tables 4.2.6.8 and 6.1.1.4'
O O 0.0106 0.0060 'International Tables Vol C Tables 4.2.6.8 and 6.1.1.4'
Zn Zn 0.2839 1.4301 'International Tables Vol C Tables 4.2.6.8 and 6.1.1.4'

loop_
_geom_angle_atom_site_label_1
_geom_angle_atom_site_label_2
_geom_angle_atom_site_label_3
_geom_angle
_geom_angle_site_symmetry_1
_geom_angle_site_symmetry_3
_geom_angle_publ_flag
N4 Zn1 N8 169.51(16) . . ?
N4 Zn1 N5 76.31(15) . . ?
N8 Zn1 N5 110.58(16) . . ?
N4 Zn1 N9 111.44(17) . . ?
N8 Zn1 N9 76.56(16) . . ?
N5 Zn1 N9 94.30(18) . . ?
N4 Zn1 N3 75.38(16) . . ?
N8 Zn1 N3 97.74(17) . . ?
N5 Zn1 N3 151.61(15) . . ?
N9 Zn1 N3 94.04(18) . . ?
N4 Zn1 N7 96.40(17) . . ?
N8 Zn1 N7 75.60(16) . . ?
N5 Zn1 N7 93.88(18) . . ?
N9 Zn1 N7 152.11(15) . . ?
N3 Zn1 N7 91.28(17) . . ?
N3 C1 C2 122.6(6) . . ?
N3 C1 H1 118.7 . . ?
C2 C1 H1 118.7 . . ?
C1 C2 C3 118.4(5) . . ?
C1 C2 H2 120.8 . . ?
C3 C2 H2 120.8 . . ?
C4 C3 C2 119.2(5) . . ?
C4 C3 H3 120.4 . . ?
C2 C3 H3 120.4 . . ?
C3 C4 C5 118.7(5) . . ?
C3 C4 H4 120.7 . . ?
C5 C4 H4 120.7 . . ?
N3 C5 C4 121.8(5) . . ?
N3 C5 C6 115.2(5) . . ?
C4 C5 C6 122.9(5) . . ?
N4 C6 C7 120.9(5) . . ?
N4 C6 C5 114.6(4) . . ?
C7 C6 C5 124.5(5) . . ?
C8 C7 C6 119.2(5) . . ?
C8 C7 H7 120.4 . . ?
C6 C7 H7 120.4 . . ?
C9 C8 C7 118.3(4) . . ?
C9 C8 C18 120.6(5) . . ?
C7 C8 C18 121.0(5) . . ?
C10 C9 C8 120.4(5) . . ?
C10 C9 H9 119.8 . . ?
C8 C9 H9 119.8 . . ?
N4 C10 C9 120.2(4) . . ?
N4 C10 C11 114.9(4) . . ?
C9 C10 C11 124.8(5) . . ?
N5 C11 C12 121.7(5) . . ?
N5 C11 C10 114.7(5) . . ?
C12 C11 C10 123.6(5) . . ?
C11 C12 C13 119.7(5) . . ?
C11 C12 H12 120.2 . . ?
C13 C12 H12 120.2 . . ?
C14 C13 C12 118.6(5) . . ?
C14 C13 H13 120.7 . . ?
C12 C13 H13 120.7 . . ?
C15 C14 C13 119.0(5) . . ?
C15 C14 H14 120.5 . . ?
C13 C14 H14 120.5 . . ?
N5 C15 C14 122.9(5) . . ?
N5 C15 H15 118.6 . . ?
C14 C15 H15 118.6 . . ?
N6 C16 C17 125.7(7) . . ?
N6 C16 H16 117.1 . . ?
C17 C16 H16 117.1 . . ?
C18 C17 C16 117.5(6) . . ?
C18 C17 H17 121.2 . . ?
C16 C17 H17 121.2 . . ?
C19 C18 C17 117.7(5) . . ?
C19 C18 C8 120.5(5) . . ?
C17 C18 C8 121.7(5) . . ?
C20 C19 C18 119.0(6) . . ?
C20 C19 H19 120.5 . . ?
C18 C19 H19 120.5 . . ?
N6 C20 C19 124.2(6) . . ?
N6 C20 H20 117.9 . . ?
C19 C20 H20 117.9 . . ?
N7 C21 C22 123.6(5) . . ?
N7 C21 H21 118.2 . . ?
C22 C21 H21 118.2 . . ?
C23 C22 C21 118.2(5) . . ?
C23 C22 H22 120.9 . . ?
C21 C22 H22 120.9 . . ?
C22 C23 C24 119.2(5) . . ?
C22 C23 H23 120.4 . . ?
C24 C23 H23 120.4 . . ?
C23 C24 C25 119.0(5) . . ?
C23 C24 H24 120.5 . . ?
C25 C24 H24 120.5 . . ?
N7 C25 C24 120.8(5) . . ?
N7 C25 C26 116.1(4) . . ?
C24 C25 C26 123.1(4) . . ?
N8 C26 C27 120.4(5) . . ?
N8 C26 C25 115.4(4) . . ?
C27 C26 C25 124.1(5) . . ?
C26 C27 C28 119.1(5) . . ?
C26 C27 H27 120.4 . . ?
C28 C27 H27 120.4 . . ?
C27 C28 C29 119.1(5) . . ?
C27 C28 C33 119.3(5) . . ?
C29 C28 C33 121.6(5) . . ?
C30 C29 C28 119.1(5) . . ?
C30 C29 H29 120.5 . . ?
C28 C29 H29 120.5 . . ?
N8 C30 C29 120.3(5) . . ?
N8 C30 C36 115.2(4) . . ?
C29 C30 C36 124.5(5) . . ?
N10 C31 C32 124.6(7) . . ?
N10 C31 H31 117.7 . . ?
C32 C31 H31 117.7 . . ?
C31 C32 C33 118.8(7) . . ?
C31 C32 H32 120.6 . . ?
C33 C32 H32 120.6 . . ?
C32 C33 C34 117.2(5) . . ?
C32 C33 C28 121.7(5) . . ?
C34 C33 C28 121.0(5) . . ?
C35 C34 C33 118.2(6) . . ?
C35 C34 H34 120.9 . . ?
C33 C34 H34 120.9 . . ?
N10 C35 C34 125.0(7) . . ?
N10 C35 H35 117.5 . . ?
C34 C35 H35 117.5 . . ?
N9 C36 C37 121.0(5) . . ?
N9 C36 C30 115.2(4) . . ?
C37 C36 C30 123.8(4) . . ?
C36 C37 C38 118.9(5) . . ?
C36 C37 H37 120.5 . . ?
C38 C37 H37 120.5 . . ?
C39 C38 C37 119.7(6) . . ?
C39 C38 H38 120.2 . . ?
C37 C38 H38 120.2 . . ?
C38 C39 C40 119.4(6) . . ?
C38 C39 H39 120.3 . . ?
C40 C39 H39 120.3 . . ?
N9 C40 C39 122.1(6) . . ?
N9 C40 H40 119.0 . . ?
C39 C40 H40 119.0 . . ?
O5 N1 O4 119.6(8) . . ?
O5 N1 O6 118.1(8) . . ?
O4 N1 O6 122.2(8) . . ?
O2 N2 O1 117.7(7) . . ?
O2 N2 O3 122.4(7) . . ?
O1 N2 O3 119.8(6) . . ?
C5 N3 C1 119.2(5) . . ?
C5 N3 Zn1 114.6(4) . . ?
C1 N3 Zn1 126.1(4) . . ?
C6 N4 C10 121.2(4) . . ?
C6 N4 Zn1 119.5(3) . . ?
C10 N4 Zn1 118.5(3) . . ?
C15 N5 C11 118.1(5) . . ?
C15 N5 Zn1 126.5(4) . . ?
C11 N5 Zn1 115.3(3) . . ?
C16 N6 C20 115.7(5) . . ?
C21 N7 C25 119.1(5) . . ?
C21 N7 Zn1 127.4(4) . . ?
C25 N7 Zn1 113.4(3) . . ?
C26 N8 C30 122.0(4) . . ?
C26 N8 Zn1 118.9(3) . . ?
C30 N8 Zn1 118.4(3) . . ?
C40 N9 C36 118.9(5) . . ?
C40 N9 Zn1 126.8(4) . . ?
C36 N9 Zn1 114.3(3) . . ?
C35 N10 C31 116.2(6) . . ?
H1WA O1W H1WB 108.0 . . ?
H2WA O2W H2WB 108.5 . . ?

loop_
_geom_bond_atom_site_label_1
_geom_bond_atom_site_label_2
_geom_bond_distance
_geom_bond_site_symmetry_2
_geom_bond_publ_flag
Zn1 N4 2.072(4) . ?
Zn1 N8 2.075(4) . ?
Zn1 N5 2.164(5) . ?
Zn1 N9 2.175(5) . ?
Zn1 N3 2.209(5) . ?
Zn1 N7 2.213(5) . ?
C1 N3 1.338(7) . ?
C1 C2 1.364(9) . ?
C1 H1 0.9300 . ?
C2 C3 1.389(8) . ?
C2 H2 0.9300 . ?
C3 C4 1.381(9) . ?
C3 H3 0.9300 . ?
C4 C5 1.381(8) . ?
C4 H4 0.9300 . ?
C5 N3 1.331(7) . ?
C5 C6 1.498(7) . ?
C6 N4 1.330(7) . ?
C6 C7 1.398(7) . ?
C7 C8 1.386(8) . ?
C7 H7 0.9300 . ?
C8 C9 1.387(7) . ?
C8 C18 1.491(7) . ?
C9 C10 1.380(7) . ?
C9 H9 0.9300 . ?
C10 N4 1.343(6) . ?
C10 C11 1.487(7) . ?
C11 N5 1.349(6) . ?
C11 C12 1.373(8) . ?
C12 C13 1.380(8) . ?
C12 H12 0.9300 . ?
C13 C14 1.377(9) . ?
C13 H13 0.9300 . ?
C14 C15 1.373(9) . ?
C14 H14 0.9300 . ?
C15 N5 1.337(7) . ?
C15 H15 0.9300 . ?
C16 N6 1.295(9) . ?
C16 C17 1.401(8) . ?
C16 H16 0.9300 . ?
C17 C18 1.390(9) . ?
C17 H17 0.9300 . ?
C18 C19 1.389(8) . ?
C19 C20 1.370(8) . ?
C19 H19 0.9300 . ?
C20 N6 1.351(9) . ?
C20 H20 0.9300 . ?
C21 N7 1.322(7) . ?
C21 C22 1.374(8) . ?
C21 H21 0.9300 . ?
C22 C23 1.374(8) . ?
C22 H22 0.9300 . ?
C23 C24 1.389(8) . ?
C23 H23 0.9300 . ?
C24 C25 1.394(7) . ?
C24 H24 0.9300 . ?
C25 N7 1.344(6) . ?
C25 C26 1.465(7) . ?
C26 N8 1.328(7) . ?
C26 C27 1.390(7) . ?
C27 C28 1.392(8) . ?
C27 H27 0.9300 . ?
C28 C29 1.391(8) . ?
C28 C33 1.484(7) . ?
C29 C30 1.389(6) . ?
C29 H29 0.9300 . ?
C30 N8 1.340(7) . ?
C30 C36 1.483(7) . ?
C31 N10 1.327(10) . ?
C31 C32 1.379(9) . ?
C31 H31 0.9300 . ?
C32 C33 1.380(9) . ?
C32 H32 0.9300 . ?
C33 C34 1.393(9) . ?
C34 C35 1.392(9) . ?
C34 H34 0.9300 . ?
C35 N10 1.298(10) . ?
C35 H35 0.9300 . ?
C36 N9 1.360(6) . ?
C36 C37 1.380(8) . ?
C37 C38 1.386(8) . ?
C37 H37 0.9300 . ?
C38 C39 1.352(10) . ?
C38 H38 0.9300 . ?
C39 C40 1.379(9) . ?
C39 H39 0.9300 . ?
C40 N9 1.332(7) . ?
C40 H40 0.9300 . ?
N1 O5 1.230(9) . ?
N1 O4 1.239(9) . ?
N1 O6 1.239(9) . ?
N2 O2 1.203(7) . ?
N2 O1 1.215(9) . ?
N2 O3 1.254(8) . ?
O1W H1WA 0.8500 . ?
O1W H1WB 0.8500 . ?
O2W H2WA 0.8498 . ?
O2W H2WB 0.8500 . ?

loop_
_geom_torsion_atom_site_label_1
_geom_torsion_atom_site_label_2
_geom_torsion_atom_site_label_3
_geom_torsion_atom_site_label_4
_geom_torsion
_geom_torsion_site_symmetry_1
_geom_torsion_site_symmetry_2
_geom_torsion_site_symmetry_3
_geom_torsion_site_symmetry_4
_geom_torsion_publ_flag
N3 C1 C2 C3 0.2(9) . . . . ?
C1 C2 C3 C4 -0.6(11) . . . . ?
C2 C3 C4 C5 2.0(11) . . . . ?
C3 C4 C5 N3 -3.2(10) . . . . ?
C3 C4 C5 C6 -179.4(6) . . . . ?
N3 C5 C6 N4 3.4(7) . . . . ?
C4 C5 C6 N4 179.8(5) . . . . ?
N3 C5 C6 C7 -175.0(5) . . . . ?
C4 C5 C6 C7 1.5(9) . . . . ?
N4 C6 C7 C8 -1.0(8) . . . . ?
C5 C6 C7 C8 177.2(5) . . . . ?
C6 C7 C8 C9 0.8(8) . . . . ?
C6 C7 C8 C18 -176.1(5) . . . . ?
C7 C8 C9 C10 -0.2(8) . . . . ?
C18 C8 C9 C10 176.7(5) . . . . ?
C8 C9 C10 N4 -0.3(8) . . . . ?
C8 C9 C10 C11 -176.1(5) . . . . ?
N4 C10 C11 N5 -4.9(7) . . . . ?
C9 C10 C11 N5 171.1(5) . . . . ?
N4 C10 C11 C12 174.9(5) . . . . ?
C9 C10 C11 C12 -9.1(9) . . . . ?
N5 C11 C12 C13 -3.3(9) . . . . ?
C10 C11 C12 C13 177.0(6) . . . . ?
C11 C12 C13 C14 2.0(10) . . . . ?
C12 C13 C14 C15 -1.0(10) . . . . ?
C13 C14 C15 N5 1.3(10) . . . . ?
N6 C16 C17 C18 -0.7(11) . . . . ?
C16 C17 C18 C19 -0.8(9) . . . . ?
C16 C17 C18 C8 175.4(6) . . . . ?
C9 C8 C18 C19 28.5(8) . . . . ?
C7 C8 C18 C19 -154.7(5) . . . . ?
C9 C8 C18 C17 -147.6(6) . . . . ?
C7 C8 C18 C17 29.2(9) . . . . ?
C17 C18 C19 C20 1.8(9) . . . . ?
C8 C18 C19 C20 -174.4(6) . . . . ?
C18 C19 C20 N6 -1.5(10) . . . . ?
N7 C21 C22 C23 1.8(9) . . . . ?
C21 C22 C23 C24 -1.2(9) . . . . ?
C22 C23 C24 C25 0.2(9) . . . . ?
C23 C24 C25 N7 0.3(8) . . . . ?
C23 C24 C25 C26 -178.4(5) . . . . ?
N7 C25 C26 N8 7.7(7) . . . . ?
C24 C25 C26 N8 -173.4(5) . . . . ?
N7 C25 C26 C27 -169.6(5) . . . . ?
C24 C25 C26 C27 9.2(9) . . . . ?
N8 C26 C27 C28 0.7(8) . . . . ?
C25 C26 C27 C28 178.0(5) . . . . ?
C26 C27 C28 C29 1.3(8) . . . . ?
C26 C27 C28 C33 -176.4(5) . . . . ?
C27 C28 C29 C30 -2.3(8) . . . . ?
C33 C28 C29 C30 175.3(5) . . . . ?
C28 C29 C30 N8 1.3(8) . . . . ?
C28 C29 C30 C36 -175.2(5) . . . . ?
N10 C31 C32 C33 -0.2(14) . . . . ?
C31 C32 C33 C34 -1.0(11) . . . . ?
C31 C32 C33 C28 176.6(7) . . . . ?
C27 C28 C33 C32 -25.6(8) . . . . ?
C29 C28 C33 C32 156.8(6) . . . . ?
C27 C28 C33 C34 151.9(6) . . . . ?
C29 C28 C33 C34 -25.7(8) . . . . ?
C32 C33 C34 C35 1.2(10) . . . . ?
C28 C33 C34 C35 -176.4(6) . . . . ?
C33 C34 C35 N10 -0.2(12) . . . . ?
N8 C30 C36 N9 -5.4(7) . . . . ?
C29 C30 C36 N9 171.2(5) . . . . ?
N8 C30 C36 C37 175.6(5) . . . . ?
C29 C30 C36 C37 -7.7(9) . . . . ?
N9 C36 C37 C38 -0.4(9) . . . . ?
C30 C36 C37 C38 178.5(5) . . . . ?
C36 C37 C38 C39 0.9(9) . . . . ?
C37 C38 C39 C40 -1.7(10) . . . . ?
C38 C39 C40 N9 2.0(10) . . . . ?
C4 C5 N3 C1 2.8(8) . . . . ?
C6 C5 N3 C1 179.3(5) . . . . ?
C4 C5 N3 Zn1 -173.7(5) . . . . ?
C6 C5 N3 Zn1 2.8(6) . . . . ?
C2 C1 N3 C5 -1.3(8) . . . . ?
C2 C1 N3 Zn1 174.7(4) . . . . ?
C7 C6 N4 C10 0.6(8) . . . . ?
C5 C6 N4 C10 -177.8(5) . . . . ?
C7 C6 N4 Zn1 169.9(4) . . . . ?
C5 C6 N4 Zn1 -8.5(6) . . . . ?
C9 C10 N4 C6 0.1(8) . . . . ?
C11 C10 N4 C6 176.3(5) . . . . ?
C9 C10 N4 Zn1 -169.3(4) . . . . ?
C11 C10 N4 Zn1 6.8(6) . . . . ?
C14 C15 N5 C11 -2.5(8) . . . . ?
C14 C15 N5 Zn1 -179.8(5) . . . . ?
C12 C11 N5 C15 3.4(8) . . . . ?
C10 C11 N5 C15 -176.8(5) . . . . ?
C12 C11 N5 Zn1 -179.0(4) . . . . ?
C10 C11 N5 Zn1 0.8(6) . . . . ?
C17 C16 N6 C20 1.1(11) . . . . ?
C19 C20 N6 C16 0.1(10) . . . . ?
C22 C21 N7 C25 -1.3(8) . . . . ?
C22 C21 N7 Zn1 -179.3(4) . . . . ?
C24 C25 N7 C21 0.2(8) . . . . ?
C26 C25 N7 C21 179.0(5) . . . . ?
C24 C25 N7 Zn1 178.5(4) . . . . ?
C26 C25 N7 Zn1 -2.7(6) . . . . ?
C27 C26 N8 C30 -1.8(8) . . . . ?
C25 C26 N8 C30 -179.2(4) . . . . ?
C27 C26 N8 Zn1 168.2(4) . . . . ?
C25 C26 N8 Zn1 -9.3(6) . . . . ?
C29 C30 N8 C26 0.7(8) . . . . ?
C36 C30 N8 C26 177.6(5) . . . . ?
C29 C30 N8 Zn1 -169.3(4) . . . . ?
C36 C30 N8 Zn1 7.6(6) . . . . ?
C39 C40 N9 C36 -1.5(9) . . . . ?
C39 C40 N9 Zn1 179.4(4) . . . . ?
C37 C36 N9 C40 0.7(8) . . . . ?
C30 C36 N9 C40 -178.3(5) . . . . ?
C37 C36 N9 Zn1 179.9(4) . . . . ?
C30 C36 N9 Zn1 0.9(6) . . . . ?
C34 C35 N10 C31 -1.0(13) . . . . ?
C32 C31 N10 C35 1.3(14) . . . . ?
